data_7155043
loop_
_publ_author_name
'Tang, Yani'
'Sun, Yuji'
'Liu, Jiyong'
'Duttwyler, Simon'

_publ_section_title
;
 Facile synthesis of enantioenriched phenol-sulfoxides and their aluminum
 complexes.
;
_journal_issue 24
_journal_name_full 'Organic &amp; biomolecular chemistry'
_journal_page_first 5580
_journal_page_last 5585
_journal_paper_doi 10.1039/c6ob00136j
_journal_volume 14
_journal_year 2016
_chemical_absolute_configuration unk
_chemical_formula_moiety 'C26 H24 O3 S'
_chemical_formula_sum 'C26 H24 O3 S'
_chemical_formula_weight 416.51
_chemical_name_systematic
;
 ? 
;
_space_group_crystal_system monoclinic
_space_group_IT_number 4
_space_group_name_Hall 'P 2yb'
_space_group_name_H-M_alt 'P 1 21 1'
_symmetry_space_group_name_Hall 'P 2yb'
_symmetry_space_group_name_H-M 'P 1 21 1'
_atom_sites_solution_hydrogens geom
_atom_sites_solution_primary direct
_atom_sites_solution_secondary difmap
_audit_creation_date 2015-10-30
_audit_creation_method
;
Olex2 1.2
(compiled 2014.03.20 svn.r2914 for OlexSys, GUI svn.r4816)
;
_audit_update_record
;
2016-01-15 deposited with the CCDC.
2016-03-14 downloaded from the CCDC.
;
_cell_angle_alpha 90.00
_cell_angle_beta 96.158(6)
_cell_angle_gamma 90.00
_cell_formula_units_Z 2
_cell_length_a 10.6640(7)
_cell_length_b 9.2330(6)
_cell_length_c 11.3470(7)
_cell_measurement_reflns_used 1627
_cell_measurement_temperature 293(2)
_cell_measurement_theta_max 29.3500
_cell_measurement_theta_min 2.8451
_cell_volume 1110.79(12)
_computing_cell_refinement
;
CrysAlisPro, Agilent Technologies,
Version 1.171.35.11 (release 16-05-2011 CrysAlis171 .NET)
(compiled May 16 2011,17:55:39)
;
_computing_data_collection
;
CrysAlisPro, Agilent Technologies,
Version 1.171.35.11 (release 16-05-2011 CrysAlis171 .NET)
(compiled May 16 2011,17:55:39)
;
_computing_data_reduction
;
CrysAlisPro, Agilent Technologies,
Version 1.171.35.11 (release 16-05-2011 CrysAlis171 .NET)
(compiled May 16 2011,17:55:39)
;
_computing_molecular_graphics 'Olex2 (Dolomanov et al., 2009)'
_computing_publication_material 'Olex2 (Dolomanov et al., 2009)'
_computing_structure_refinement 'ShelXL (Sheldrick, 2008)'
_computing_structure_solution 'ShelXS (Sheldrick, 2008)'
_diffrn_ambient_temperature 293.15
_diffrn_detector_area_resol_mean 10.3592
_diffrn_measured_fraction_theta_full 0.995
_diffrn_measured_fraction_theta_max 0.995
_diffrn_measurement_device_type 'Xcalibur, Atlas, Gemini ultra'
_diffrn_measurement_method '\w scans'
_diffrn_orient_matrix_UB_11 -0.0169796000
_diffrn_orient_matrix_UB_12 0.0202308000
_diffrn_orient_matrix_UB_13 0.0564480000
_diffrn_orient_matrix_UB_21 -0.0587866000
_diffrn_orient_matrix_UB_22 0.0259631000
_diffrn_orient_matrix_UB_23 -0.0269917000
_diffrn_orient_matrix_UB_31 -0.0270119000
_diffrn_orient_matrix_UB_32 -0.0694027000
_diffrn_orient_matrix_UB_33 0.0064277000
_diffrn_radiation_monochromator graphite
_diffrn_radiation_type MoK\a
_diffrn_radiation_wavelength 0.71073
_diffrn_reflns_av_R_equivalents 0.0352
_diffrn_reflns_av_unetI/netI 0.0424
_diffrn_reflns_limit_h_max 10
_diffrn_reflns_limit_h_min -12
_diffrn_reflns_limit_k_max 11
_diffrn_reflns_limit_k_min -9
_diffrn_reflns_limit_l_max 13
_diffrn_reflns_limit_l_min -12
_diffrn_reflns_number 4821
_diffrn_reflns_theta_full 25.34
_diffrn_reflns_theta_max 25.34
_diffrn_reflns_theta_min 2.85
_diffrn_source 'Enhance (Mo) X-ray Source'
_exptl_absorpt_coefficient_mu 0.170
_exptl_absorpt_correction_T_max 1.00000
_exptl_absorpt_correction_T_min 0.95366
_exptl_absorpt_correction_type multi-scan
_exptl_absorpt_process_details
;
CrysAlisPro, Agilent Technologies,
Version 1.171.35.11 (release 16-05-2011 CrysAlis171 .NET)
(compiled May 16 2011,17:55:39)
Empirical absorption correction using spherical harmonics,
 implemented in SCALE3 ABSPACK scaling algorithm.
;
_exptl_crystal_colour colourless
_exptl_crystal_colour_primary colourless
_exptl_crystal_density_diffrn 1.245
_exptl_crystal_density_method 'not measured'
_exptl_crystal_description block
_exptl_crystal_F_000 440
_exptl_crystal_size_max 0.39
_exptl_crystal_size_mid 0.3
_exptl_crystal_size_min 0.26
_refine_diff_density_max 0.260
_refine_diff_density_min -0.135
_refine_diff_density_rms 0.036
_refine_ls_abs_structure_details 'Flack H D (1983), Acta Cryst. A39, 876-881'
_refine_ls_abs_structure_Flack 0.09(10)
_refine_ls_extinction_method none
_refine_ls_goodness_of_fit_ref 1.045
_refine_ls_hydrogen_treatment constr
_refine_ls_matrix_type full
_refine_ls_number_parameters 274
_refine_ls_number_reflns 2153
_refine_ls_number_restraints 1
_refine_ls_restrained_S_all 1.044
_refine_ls_R_factor_all 0.0529
_refine_ls_R_factor_gt 0.0420
_refine_ls_shift/su_max 0.001
_refine_ls_shift/su_mean 0.000
_refine_ls_structure_factor_coef Fsqd
_refine_ls_weighting_details 'calc w=1/[\s^2^(Fo^2^)+(0.0532P)^2^+0.0142P] where P=(Fo^2^+2Fc^2^)/3'
_refine_ls_weighting_scheme calc
_refine_ls_wR_factor_gt 0.0930
_refine_ls_wR_factor_ref 0.1015
_reflns_number_gt 1835
_reflns_number_total 2153
_reflns_threshold_expression >2sigma(I)
_cod_data_source_file c6ob00136j2.cif
_cod_data_source_block 151030_tyn0278
_cod_depositor_comments 'Adding full bibliography for 7155041--7155045.cif.'
_cod_database_code 7155043
_chemical_oxdiff_formula 'c10 h10 n2 o8 S1'
_reflns_odcompleteness_completeness 99.42
_reflns_odcompleteness_iscentric 1
_reflns_odcompleteness_theta 26.32
_olex2_refinement_description
;
1. Fixed Uiso
 At 1.2 times of:
  All C(H) groups, All C(H,H) groups
 At 1.5 times of:
  All C(H,H,H) groups
2.a Secondary CH2 refined with riding coordinates:
 C14(H14A,H14B)
2.b Aromatic/amide H refined with riding coordinates:
 C2(H2), C3(H3), C5(H5), C6(H6), C11(H11), C13(H13), C17(H17), C18(H18),
 C19(H19), C22(H22), C23(H23), C24(H24), C25(H25)
2.c Idealised Me refined as rotating group:
 C7(H7A,H7B,H7C), C15(H15A,H15B,H15C), C26(H26A,H26B,H26C)
;

loop_
_space_group_symop_id
_space_group_symop_operation_xyz
1 'x, y, z'
2 '-x, y+1/2, -z'

loop_
_atom_site_label
_atom_site_type_symbol
_atom_site_fract_x
_atom_site_fract_y
_atom_site_fract_z
_atom_site_U_iso_or_equiv
_atom_site_adp_type
_atom_site_occupancy
_atom_site_calc_flag
_atom_site_refinement_flags_posn
S1 S 0.12661(8) 0.16947(10) 0.06458(8) 0.0502(3) Uani 1 d .
O1 O 0.1026(2) 0.0816(3) -0.0456(2) 0.0662(8) Uani 1 d .
O2 O 0.2660(2) 0.3066(2) 0.2696(2) 0.0522(6) Uani 1 d .
O3 O 0.3243(3) 0.5146(3) 0.1703(3) 0.0775(9) Uani 1 d .
C1 C 0.0379(3) 0.0864(4) 0.1729(3) 0.0435(8) Uani 1 d .
C2 C -0.0066(3) 0.1692(5) 0.2592(3) 0.0546(9) Uani 1 d .
H2 H 0.0131 0.2672 0.2652 0.065 Uiso 1 calc R
C3 C -0.0818(3) 0.1054(5) 0.3383(4) 0.0605(10) Uani 1 d .
H3 H -0.1123 0.1619 0.3968 0.073 Uiso 1 calc R
C4 C -0.1118(3) -0.0390(4) 0.3314(3) 0.0550(9) Uani 1 d .
C5 C -0.0671(4) -0.1203(4) 0.2424(4) 0.0601(10) Uani 1 d .
H5 H -0.0874 -0.2182 0.2360 0.072 Uiso 1 calc R
C6 C 0.0070(3) -0.0596(4) 0.1629(3) 0.0546(9) Uani 1 d .
H6 H 0.0360 -0.1157 0.1034 0.066 Uiso 1 calc R
C7 C -0.1917(5) -0.1050(6) 0.4192(5) 0.0815(14) Uani 1 d .
H7A H -0.2359 -0.1875 0.3840 0.122 Uiso 1 calc GR
H7B H -0.2514 -0.0347 0.4408 0.122 Uiso 1 calc GR
H7C H -0.1386 -0.1349 0.4886 0.122 Uiso 1 calc GR
C8 C 0.2835(3) 0.1217(3) 0.1278(3) 0.0415(8) Uani 1 d .
C9 C 0.3402(3) 0.2013(3) 0.2235(3) 0.0425(8) Uani 1 d .
C10 C 0.4624(3) 0.1686(4) 0.2706(3) 0.0459(7) Uani 1 d .
C11 C 0.5251(3) 0.0584(4) 0.2154(3) 0.0497(9) Uani 1 d .
H11 H 0.6083 0.0384 0.2438 0.060 Uiso 1 calc R
C12 C 0.4694(3) -0.0228(4) 0.1200(3) 0.0486(8) Uani 1 d .
C13 C 0.3462(3) 0.0104(4) 0.0778(3) 0.0471(8) Uani 1 d .
H13 H 0.3053 -0.0427 0.0154 0.057 Uiso 1 calc R
C14 C 0.3166(4) 0.4511(4) 0.2780(4) 0.0590(10) Uani 1 d .
H14A H 0.2638 0.5104 0.3231 0.071 Uiso 1 calc R
H14B H 0.4001 0.4480 0.3211 0.071 Uiso 1 calc R
C15 C 0.2082(7) 0.5676(7) 0.1146(7) 0.150(3) Uani 1 d .
H15A H 0.2010 0.5443 0.0317 0.225 Uiso 1 calc GR
H15B H 0.2049 0.6708 0.1242 0.225 Uiso 1 calc GR
H15C H 0.1398 0.5237 0.1502 0.225 Uiso 1 calc GR
C16 C 0.5233(3) 0.2323(4) 0.3853(3) 0.0452(8) Uani 1 d .
C17 C 0.4770(3) 0.1998(4) 0.4889(3) 0.0485(8) Uani 1 d .
H17 H 0.4034 0.1453 0.4864 0.058 Uiso 1 calc R
C18 C 0.5353(4) 0.2446(4) 0.5994(3) 0.0549(9) Uani 1 d .
H18 H 0.5007 0.2205 0.6687 0.066 Uiso 1 calc R
C19 C 0.6449(4) 0.3250(4) 0.6040(3) 0.0548(9) Uani 1 d .
H19 H 0.6860 0.3531 0.6768 0.066 Uiso 1 calc R
C20 C 0.6947(3) 0.3648(3) 0.4980(3) 0.0440(8) Uani 1 d .
C21 C 0.6317(3) 0.3191(4) 0.3874(3) 0.0460(8) Uani 1 d .
C22 C 0.6802(3) 0.3711(4) 0.2809(3) 0.0536(9) Uani 1 d .
H22 H 0.6401 0.3460 0.2069 0.064 Uiso 1 calc R
C23 C 0.7847(4) 0.4569(4) 0.2890(4) 0.0630(11) Uani 1 d .
H23 H 0.8140 0.4914 0.2200 0.076 Uiso 1 calc R
C24 C 0.8486(4) 0.4943(5) 0.3985(5) 0.0699(12) Uani 1 d .
H24 H 0.9214 0.5501 0.4017 0.084 Uiso 1 calc R
C25 C 0.8054(4) 0.4499(4) 0.4996(4) 0.0603(10) Uani 1 d .
H25 H 0.8490 0.4756 0.5719 0.072 Uiso 1 calc R
C26 C 0.5394(4) -0.1445(5) 0.0678(4) 0.0729(12) Uani 1 d .
H26A H 0.4829 -0.2242 0.0490 0.109 Uiso 1 calc GR
H26B H 0.6078 -0.1755 0.1241 0.109 Uiso 1 calc GR
H26C H 0.5722 -0.1116 -0.0031 0.109 Uiso 1 calc GR

loop_
_atom_site_aniso_label
_atom_site_aniso_U_11
_atom_site_aniso_U_22
_atom_site_aniso_U_33
_atom_site_aniso_U_23
_atom_site_aniso_U_13
_atom_site_aniso_U_12
S1 0.0469(4) 0.0568(5) 0.0449(5) 0.0059(4) -0.0032(3) 0.0003(5)
O1 0.0573(14) 0.099(2) 0.0400(14) -0.0039(14) -0.0049(12) -0.0049(16)
O2 0.0511(13) 0.0416(13) 0.0640(16) -0.0093(12) 0.0071(12) 0.0037(11)
O3 0.094(2) 0.0573(18) 0.079(2) 0.0081(16) -0.0016(17) 0.0010(17)
C1 0.0353(16) 0.048(2) 0.0444(19) -0.0008(16) -0.0067(14) 0.0019(15)
C2 0.0497(18) 0.0426(17) 0.073(2) -0.004(2) 0.0134(17) 0.007(2)
C3 0.053(2) 0.066(2) 0.066(3) -0.003(2) 0.0178(19) 0.012(2)
C4 0.0441(19) 0.059(2) 0.061(2) 0.009(2) 0.0032(17) 0.0038(18)
C5 0.068(2) 0.049(2) 0.061(2) 0.0020(19) 0.001(2) -0.013(2)
C6 0.059(2) 0.054(2) 0.049(2) -0.0114(18) -0.0035(17) -0.0037(19)
C7 0.073(3) 0.092(4) 0.082(3) 0.022(3) 0.018(2) -0.005(3)
C8 0.0408(16) 0.0459(19) 0.0376(17) 0.0023(15) 0.0033(14) -0.0024(14)
C9 0.0422(16) 0.0409(19) 0.0444(18) -0.0015(14) 0.0046(14) -0.0016(14)
C10 0.0457(16) 0.0410(17) 0.0499(19) -0.0043(17) 0.0008(14) -0.0036(18)
C11 0.0443(18) 0.052(2) 0.052(2) -0.0016(17) -0.0003(16) 0.0030(17)
C12 0.0518(19) 0.052(2) 0.0422(19) -0.0017(16) 0.0077(16) 0.0041(17)
C13 0.0518(19) 0.053(2) 0.0353(17) -0.0050(16) 0.0000(15) -0.0058(17)
C14 0.064(2) 0.041(2) 0.069(3) -0.0074(19) -0.007(2) 0.0055(19)
C15 0.181(6) 0.073(3) 0.171(7) 0.024(4) -0.099(6) 0.006(4)
C16 0.0464(18) 0.0421(18) 0.0461(19) -0.0005(16) 0.0004(15) 0.0021(16)
C17 0.0548(19) 0.045(2) 0.0452(19) -0.0015(16) 0.0055(16) -0.0043(16)
C18 0.064(2) 0.057(2) 0.044(2) -0.0007(18) 0.0110(17) 0.007(2)
C19 0.062(2) 0.054(2) 0.046(2) -0.0089(18) -0.0029(17) 0.017(2)
C20 0.0421(17) 0.0361(17) 0.052(2) -0.0061(15) -0.0017(15) 0.0039(15)
C21 0.0455(18) 0.0427(18) 0.048(2) -0.0019(17) -0.0025(15) 0.0103(16)
C22 0.052(2) 0.059(2) 0.049(2) 0.0052(18) 0.0052(17) -0.0051(19)
C23 0.065(2) 0.061(2) 0.064(3) 0.008(2) 0.011(2) -0.007(2)
C24 0.056(2) 0.061(3) 0.091(3) -0.001(2) 0.005(2) -0.007(2)
C25 0.051(2) 0.054(2) 0.073(3) -0.012(2) -0.006(2) -0.0025(19)
C26 0.071(3) 0.078(3) 0.070(3) -0.018(2) 0.008(2) 0.018(2)

loop_
_atom_type_symbol
_atom_type_description
_atom_type_scat_dispersion_real
_atom_type_scat_dispersion_imag
_atom_type_scat_source
C C 0.0033 0.0016 'International Tables Vol C Tables 4.2.6.8 and 6.1.1.4'
H H 0.0000 0.0000 'International Tables Vol C Tables 4.2.6.8 and 6.1.1.4'
O O 0.0106 0.0060 'International Tables Vol C Tables 4.2.6.8 and 6.1.1.4'
S S 0.1246 0.1234 'International Tables Vol C Tables 4.2.6.8 and 6.1.1.4'

loop_
_geom_angle_atom_site_label_1
_geom_angle_atom_site_label_2
_geom_angle_atom_site_label_3
_geom_angle
O1 S1 C1 106.58(16)
O1 S1 C8 105.64(16)
C1 S1 C8 99.08(14)
C9 O2 C14 116.7(3)
C14 O3 C15 114.5(4)
C2 C1 S1 119.9(3)
C2 C1 C6 120.2(4)
C6 C1 S1 119.6(3)
C1 C2 H2 120.3
C1 C2 C3 119.5(4)
C3 C2 H2 120.3
C2 C3 H3 119.3
C4 C3 C2 121.3(4)
C4 C3 H3 119.3
C3 C4 C5 118.3(4)
C3 C4 C7 120.0(4)
C5 C4 C7 121.8(4)
C4 C5 H5 119.3
C6 C5 C4 121.5(4)
C6 C5 H5 119.3
C1 C6 H6 120.4
C5 C6 C1 119.2(4)
C5 C6 H6 120.4
C4 C7 H7A 109.5
C4 C7 H7B 109.5
C4 C7 H7C 109.5
H7A C7 H7B 109.5
H7A C7 H7C 109.5
H7B C7 H7C 109.5
C9 C8 S1 119.1(2)
C13 C8 S1 119.2(2)
C13 C8 C9 121.6(3)
O2 C9 C8 116.4(3)
C10 C9 O2 123.8(3)
C10 C9 C8 119.7(3)
C9 C10 C11 117.3(3)
C9 C10 C16 123.1(3)
C11 C10 C16 119.1(3)
C10 C11 H11 118.2
C12 C11 C10 123.6(3)
C12 C11 H11 118.2
C11 C12 C26 121.2(3)
C13 C12 C11 117.3(3)
C13 C12 C26 121.4(3)
C8 C13 C12 120.4(3)
C8 C13 H13 119.8
C12 C13 H13 119.8
O2 C14 H14A 108.9
O2 C14 H14B 108.9
O3 C14 O2 113.4(3)
O3 C14 H14A 108.9
O3 C14 H14B 108.9
H14A C14 H14B 107.7
O3 C15 H15A 109.5
O3 C15 H15B 109.5
O3 C15 H15C 109.5
H15A C15 H15B 109.5
H15A C15 H15C 109.5
H15B C15 H15C 109.5
C17 C16 C10 119.8(3)
C17 C16 C21 119.2(3)
C21 C16 C10 120.9(3)
C16 C17 H17 118.6
C16 C17 C18 122.8(3)
C18 C17 H17 118.6
C17 C18 H18 120.5
C19 C18 C17 119.0(4)
C19 C18 H18 120.5
C18 C19 H19 120.0
C18 C19 C20 120.1(3)
C20 C19 H19 120.0
C19 C20 C21 119.3(3)
C19 C20 C25 121.5(3)
C25 C20 C21 119.3(3)
C16 C21 C20 119.6(3)
C16 C21 C22 122.9(3)
C20 C21 C22 117.5(3)
C21 C22 H22 120.0
C23 C22 C21 120.0(4)
C23 C22 H22 120.0
C22 C23 H23 119.3
C22 C23 C24 121.4(4)
C24 C23 H23 119.3
C23 C24 H24 119.8
C25 C24 C23 120.3(4)
C25 C24 H24 119.8
C20 C25 H25 119.3
C24 C25 C20 121.3(4)
C24 C25 H25 119.3
C12 C26 H26A 109.5
C12 C26 H26B 109.5
C12 C26 H26C 109.5
H26A C26 H26B 109.5
H26A C26 H26C 109.5
H26B C26 H26C 109.5

loop_
_geom_bond_atom_site_label_1
_geom_bond_atom_site_label_2
_geom_bond_distance
S1 O1 1.489(3)
S1 C1 1.801(4)
S1 C8 1.803(3)
O2 C9 1.390(4)
O2 C14 1.438(4)
O3 C14 1.366(5)
O3 C15 1.416(6)
C1 C2 1.366(5)
C1 C6 1.390(5)
C2 H2 0.9300
C2 C3 1.397(5)
C3 H3 0.9300
C3 C4 1.371(6)
C4 C5 1.383(5)
C4 C7 1.507(6)
C5 H5 0.9300
C5 C6 1.380(5)
C6 H6 0.9300
C7 H7A 0.9600
C7 H7B 0.9600
C7 H7C 0.9600
C8 C9 1.395(4)
C8 C13 1.381(5)
C9 C10 1.387(4)
C10 C11 1.402(5)
C10 C16 1.510(5)
C11 H11 0.9300
C11 C12 1.396(5)
C12 C13 1.384(5)
C12 C26 1.505(5)
C13 H13 0.9300
C14 H14A 0.9700
C14 H14B 0.9700
C15 H15A 0.9600
C15 H15B 0.9600
C15 H15C 0.9600
C16 C17 1.356(5)
C16 C21 1.405(5)
C17 H17 0.9300
C17 C18 1.402(5)
C18 H18 0.9300
C18 C19 1.382(6)
C19 H19 0.9300
C19 C20 1.413(5)
C20 C21 1.423(4)
C20 C25 1.416(5)
C21 C22 1.446(5)
C22 H22 0.9300
C22 C23 1.362(5)
C23 H23 0.9300
C23 C24 1.395(6)
C24 H24 0.9300
C24 C25 1.345(6)
C25 H25 0.9300
C26 H26A 0.9600
C26 H26B 0.9600
C26 H26C 0.9600

loop_
_geom_torsion_atom_site_label_1
_geom_torsion_atom_site_label_2
_geom_torsion_atom_site_label_3
_geom_torsion_atom_site_label_4
_geom_torsion
S1 C1 C2 C3 176.1(3)
S1 C1 C6 C5 -176.3(3)
S1 C8 C9 O2 4.8(4)
S1 C8 C9 C10 -178.0(3)
S1 C8 C13 C12 176.1(3)
O1 S1 C1 C2 -150.4(3)
O1 S1 C1 C6 24.8(3)
O1 S1 C8 C9 171.1(3)
O1 S1 C8 C13 -6.8(3)
O2 C9 C10 C11 179.3(3)
O2 C9 C10 C16 7.0(5)
C1 S1 C8 C9 -78.7(3)
C1 S1 C8 C13 103.3(3)
C1 C2 C3 C4 0.2(6)
C2 C1 C6 C5 -1.1(5)
C2 C3 C4 C5 -1.0(6)
C2 C3 C4 C7 179.1(3)
C3 C4 C5 C6 0.8(6)
C4 C5 C6 C1 0.3(5)
C6 C1 C2 C3 0.9(5)
C7 C4 C5 C6 -179.4(4)
C8 S1 C1 C2 100.2(3)
C8 S1 C1 C6 -84.6(3)
C8 C9 C10 C11 2.4(5)
C8 C9 C10 C16 -170.0(3)
C9 O2 C14 O3 68.1(4)
C9 C8 C13 C12 -1.8(5)
C9 C10 C11 C12 -2.9(5)
C9 C10 C16 C17 65.3(5)
C9 C10 C16 C21 -118.1(4)
C10 C11 C12 C13 1.0(5)
C10 C11 C12 C26 -177.1(4)
C10 C16 C17 C18 174.2(3)
C10 C16 C21 C20 -173.3(3)
C10 C16 C21 C22 9.8(5)
C11 C10 C16 C17 -106.9(4)
C11 C10 C16 C21 69.7(5)
C11 C12 C13 C8 1.3(5)
C13 C8 C9 O2 -177.3(3)
C13 C8 C9 C10 -0.2(5)
C14 O2 C9 C8 -125.9(3)
C14 O2 C9 C10 57.1(4)
C15 O3 C14 O2 77.8(5)
C16 C10 C11 C12 169.8(3)
C16 C17 C18 C19 -0.2(5)
C16 C21 C22 C23 178.9(3)
C17 C16 C21 C20 3.3(5)
C17 C16 C21 C22 -173.6(3)
C17 C18 C19 C20 1.9(5)
C18 C19 C20 C21 -0.9(5)
C18 C19 C20 C25 178.6(3)
C19 C20 C21 C16 -1.7(5)
C19 C20 C21 C22 175.4(3)
C19 C20 C25 C24 -176.2(4)
C20 C21 C22 C23 1.9(5)
C21 C16 C17 C18 -2.4(5)
C21 C20 C25 C24 3.3(5)
C21 C22 C23 C24 1.3(6)
C22 C23 C24 C25 -2.3(7)
C23 C24 C25 C20 0.0(6)
C25 C20 C21 C16 178.8(3)
C25 C20 C21 C22 -4.1(5)
C26 C12 C13 C8 179.4(3)
